data_7211047
loop_
_publ_author_name
'Schmidt, Marko'
'Zehe, Christoph S.'
'Siegel, Ren\'ee'
'Heigl, Johannes U.'
'Steinlein, Christoph'
'Schmidt, Hans-Werner'
'Senker, J\"urgen'

_publ_section_title
;
 NMR-crystallographic study of two-dimensionally self-assembled
 cyclohexane-based low-molecular-mass organic compounds
;
_journal_issue 43
_journal_name_full CrystEngComm
_journal_page_first 8784
_journal_paper_doi 10.1039/c3ce41158c
_journal_volume 15
_journal_year 2013
_chemical_formula_sum 'C16 H30 N2 O2'
_chemical_formula_weight 282.41
_space_group_IT_number 14
_symmetry_cell_setting monoclinic
_symmetry_Int_Tables_number 14
_symmetry_space_group_name_Hall '-P 2ybc'
_symmetry_space_group_name_H-M 'P 1 21/c 1'
_audit_creation_date 2013-03-04
_audit_creation_method 'Materials Studio'
_cell_angle_alpha 90.0000
_cell_angle_beta 98.383(1)
_cell_angle_gamma 90.0000
_cell_formula_units_Z 2
_cell_length_a 14.183(3)
_cell_length_b 6.159(1)
_cell_length_c 9.889(2)
_cell_measurement_temperature 293(2)
_cell_volume 854.6(3)
_diffrn_ambient_temperature 293(2)
_diffrn_measurement_device_type 'STOE StadiP'
_diffrn_radiation_type CuK\a1
_diffrn_radiation_wavelength 1.54056
_exptl_crystal_density_diffrn 1.097
_cod_data_source_file c3ce41158c.cif
_cod_data_source_block Bisamide_final
_cod_original_sg_symbol_H-M P21/C
_cod_database_code 7211047

loop_
_symmetry_equiv_pos_as_xyz
x,y,z
-x,y+1/2,-z+1/2
-x,-y,-z
x,-y+1/2,z+1/2

loop_
_atom_site_label
_atom_site_type_symbol
_atom_site_fract_x
_atom_site_fract_y
_atom_site_fract_z
_atom_site_U_iso_or_equiv
_atom_site_adp_type
_atom_site_occupancy
C1 C 0.50577(12) 0.19376(3) 0.41426(5) 0.0797(1) Uiso 1.00
C2 C 0.58368(9) 0.14799(26) 0.53546(8) 0.0797(1) Uiso 1.00
C3 C 0.59057(6) -0.09726(27) 0.56357(4) 0.0797(1) Uiso 1.00
N4 N 0.67426(14) 0.23884(52) 0.51237(15) 0.0797(1) Uiso 1.00
C5 C 0.72966(7) 0.35291(22) 0.60806(21) 0.0797(1) Uiso 1.00
C6 C 0.82657(7) 0.42574(31) 0.56582(26) 0.0797(1) Uiso 1.00
C7 C 0.89071(14) 0.22640(50) 0.55630(54) 0.0797(1) Uiso 1.00
C8 C 0.81307(18) 0.55352(64) 0.43090(33) 0.0797(1) Uiso 1.00
C9 C 0.87539(19) 0.57845(69) 0.67745(34) 0.0797(1) Uiso 1.00
O10 O 0.70616(11) 0.39054(58) 0.71957(29) 0.0797(1) Uiso 1.00
H11 H 0.56165(13) 0.22819(21) 0.62553(8) 0.0797(1) Uiso 1.00
H12 H 0.49844(22) 0.37023(4) 0.39653(9) 0.0797(1) Uiso 1.00
H13 H 0.52694(10) 0.12251(9) 0.32086(5) 0.0797(1) Uiso 1.00
H14 H 0.64450(9) -0.13085(46) 0.65332(6) 0.0797(1) Uiso 1.00
H15 H 0.61523(10) -0.17969(34) 0.47594(5) 0.0797(1) Uiso 1.00
H16 H 0.69459(25) 0.20759(106) 0.42071(24) 0.0797(1) Uiso 1.00
H17 H 0.95938(12) 0.27997(73) 0.52823(57) 0.0797(1) Uiso 1.00
H18 H 0.85887(25) 0.10990(52) 0.47837(67) 0.0797(1) Uiso 1.00
H19 H 0.90519(19) 0.14065(72) 0.65491(67) 0.0797(1) Uiso 1.00
H20 H 0.78019(20) 0.45670(101) 0.34304(25) 0.0797(1) Uiso 1.00
H21 H 0.88367(23) 0.60610(75) 0.40936(36) 0.0797(1) Uiso 1.00
H22 H 0.76934(27) 0.69991(64) 0.43792(56) 0.0797(1) Uiso 1.00
H23 H 0.94408(22) 0.63293(84) 0.64953(38) 0.0797(1) Uiso 1.00
H24 H 0.89042(20) 0.49807(107) 0.77764(29) 0.0797(1) Uiso 1.00
H25 H 0.83188(31) 0.72418(60) 0.68732(56) 0.0797(1) Uiso 1.00

loop_
_geom_angle_atom_site_label_1
_geom_angle_atom_site_label_2
_geom_angle_atom_site_label_3
_geom_angle
C2 N4 C5 122.26(14)
C2 N4 H16 116.4(3)
N4 C2 C1 111.12(11)
N4 C2 C3 111.92(15)
C1 C2 C3 109.98(10)
O10 C5 N4 121.98(16)
O10 C5 C6 123.75(19)
N4 C5 C6 114.25(17)
C5 C6 C7 109.81(16)
C5 C6 C8 112.14(16)
C5 C6 C9 107.8(2)
C7 C6 C8 110.8(3)
C7 C6 C9 108.9(2)
C8 C6 C9 107.2(2)
C2 N4 H16 116.4(3)
C5 N4 H16 121.4(3)
C2 C1 H12 110.25(14)
C2 C1 H13 109.17(13)
H12 C1 H13 106.85(9)
N4 C2 H11 108.45(17)
C1 C2 H11 106.99(14)
C3 C2 H11 108.20(11)
C2 C3 H14 110.4(2)
C2 C3 H15 109.21(12)
H14 C3 H15 106.46(15)
C6 C7 H17 109.2(3)
C6 C7 H18 112.2(3)
C6 C7 H19 111.3(4)
H17 C7 H18 107.8(5)
H17 C7 H19 108.0(4)
H18 C7 H19 108.2(5)
C6 C8 H20 113.2(4)
C6 C8 H21 108.4(3)
C6 C8 H22 111.4(4)
H20 C8 H21 107.4(4)
H20 C8 H22 108.4(4)
H21 C8 H22 107.9(4)
C6 C9 H23 109.1(3)
C6 C9 H24 112.3(5)
C6 C9 H25 111.3(3)
H23 C9 H24 107.5(4)
H23 C9 H25 107.5(5)
H24 C9 H25 109.0(5)

loop_
_geom_bond_atom_site_label_1
_geom_bond_atom_site_label_2
_geom_bond_distance
C1 C2 1.5332(12)
C1 H12 1.1035(5)
C1 H13 1.1030(11)
C2 C3 1.537(3)
C2 N4 1.449(3)
C2 H11 1.1028(16)
C3 H14 1.1035(13)
C3 H15 1.1042(15)
N4 C5 1.338(3)
N4 H16 1.009(3)
C5 C6 1.5598(18)
C5 O10 1.220(3)
C6 C7 1.539(3)
C6 C8 1.537(4)
C6 C9 1.537(4)
C7 H17 1.102(4)
C7 H18 1.100(7)
C7 H19 1.101(8)
C8 H20 1.100(5)
C8 H21 1.103(4)
C8 H22 1.103(5)
C9 H23 1.103(4)
C9 H24 1.100(5)
C9 H25 1.101(6)
